data_2000908
loop_
_publ_author_name
'Wallis, J. D.'

_publ_section_title
;
 The first structure of a benzo[<i>b</i>][1,4]diazocine
;
_journal_issue 5
_journal_name_full 'Acta Crystallographica Section C'
_journal_page_first 897
_journal_page_last 899
_journal_paper_doi 10.1107/S0108270191012337
_journal_volume 48
_journal_year 1992
_chemical_formula_sum 'C19 H18 N2 O'
_chemical_formula_weight 290.4
_symmetry_cell_setting monoclinic
_symmetry_space_group_name_Hall '-P 2ybc'
_symmetry_space_group_name_H-M 'P 1 21/c 1'
_cell_angle_alpha 90
_cell_angle_beta 91.67(4)
_cell_angle_gamma 90
_cell_formula_units_Z 4
_cell_length_a 9.714(3)
_cell_length_b 10.087(5)
_cell_length_c 15.758(8)
_cell_volume 1543.4(12)
_diffrn_radiation_type Mo
_diffrn_radiation_wavelength 0.71069
_exptl_absorpt_coefficient_mu 0.073
_exptl_crystal_density_diffrn 1.25
_exptl_crystal_F_000 616
_cod_data_source_file al0503.cif
_cod_data_source_block al0503a
_cod_original_cell_volume 1543.4
_cod_original_formula_sum 'C19 H18 N2 O1'
_cod_database_code 2000908

loop_
_atom_site_label
_atom_site_fract_x
_atom_site_fract_y
_atom_site_fract_z
_atom_site_U_iso_or_equiv
O(21) .7049(2) -.0924(2) .03233(8) .0540(10)
N(1) .8097(2) -.0752(2) .16177(9) .0380(10)
N(6) .7944(2) -.3321(2) .24470(10) .0400(10)
C(2) .7016(2) -.1059(2) .10970(10) .0370(10)
C(3) .5724(2) -.1545(2) .14920(10) .0400(10)
C(4) .5679(2) -.2741(2) .18430(10) .0420(10)
C(5) .6903(2) -.3615(2) .19640(10) .0390(10)
C(6A) .7971(2) -.2118(2) .29070(10) .0390(10)
C(7) .7996(2) -.2187(3) .37910(10) .0500(10)
C(8) .8062(3) -.1054(3) .42750(10) .0580(10)
C(9) .8127(3) .0175(3) .38960(10) .0570(10)
C(10) .8123(2) .0265(2) .30170(10) .0480(10)
C(10A) .8041(2) -.0876(2) .25250(10) .0370(10)
C(11) .9403(2) -.0316(2) .12590(10) .0470(10)
C(12) 1.0355(3) -.1455(3) .1103(2) .0710(10)
C(31) .4500(3) -.0655(3) .1373(2) .0580(10)
C(51) .6901(2) -.4928(2) .15300(10) .0400(10)
C(52) .5721(3) -.5436(3) .1136(2) .0560(10)
C(53) .5739(3) -.6680(3) .0756(2) .0630(10)
C(54) .6925(3) -.7408(2) .0755(2) .0570(10)
C(55) .8112(3) -.6900(2) .1128(2) .0620(10)
C(56) .8099(2) -.5672(2) .1518(2) .0520(10)
H(41) .484(2) -.309(2) .2020(10) .049(6)
H(71) .795(3) -.305(2) .4040(10) .060(7)
H(81) .807(3) -.116(3) .490(2) .073(8)
H(91) .818(3) .098(3) .423(2) .065(7)
H(101) .813(2) .112(2) .2740(10) .047(6)
H(111) .916(3) .016(3) .069(2) .065(7)
H(112) .987(3) .035(3) .167(2) .067(8)
H(121) 1.121(4) -.115(3) .087(2) .090(10)
H(122) 1.057(3) -.192(3) .165(2) .090(10)
H(123) .984(4) -.207(3) .069(2) .110(10)
H(311) .367(3) -.109(3) .159(2) .079(9)
H(312) .434(3) -.048(3) .079(2) .085(9)
H(313) .466(3) .022(3) .163(2) .090(10)
H(521) .491(3) -.492(3) .113(2) .072(8)
H(531) .491(3) -.703(3) .051(2) .090(10)
H(541) .694(3) -.829(3) .049(2) .070(8)
H(551) .897(3) -.741(3) .112(2) .082(9)
H(561) .894(3) -.529(3) .178(2) .069(8)

loop_
_geom_bond_atom_site_label_1
_geom_bond_atom_site_label_2
_geom_bond_distance
O(21) C(2) 1.228(2)
N(1) C(2) 1.350(3)
N(1) C(10A) 1.438(2)
N(1) C(11) 1.471(3)
N(6) C(5) 1.282(3)
N(6) C(6A) 1.413(3)
C(2) C(3) 1.499(3)
C(3) C(4) 1.329(3)
C(3) C(31) 1.497(4)
C(4) C(5) 1.489(3)
C(5) C(51) 1.490(3)
C(6A) C(7) 1.393(3)
C(6A) C(10A) 1.393(3)
C(7) C(8) 1.374(4)
C(8) C(9) 1.378(4)
C(9) C(10) 1.388(3)
C(10) C(10A) 1.389(3)
C(11) C(12) 1.500(4)
C(51) C(52) 1.386(3)
C(51) C(56) 1.385(3)
C(52) C(53) 1.391(4)
C(53) C(54) 1.366(4)
C(54) C(55) 1.377(4)
C(55) C(56) 1.384(4)
